data_8101362
loop_
_publ_author_name
'Mehring, Michael'
'Sch\"urmann, Markus'
'Mutin, P. Hubert'
'Vioux\'e, Andre'

_publ_section_title
;
Crystal structure of (\m-oxo)-tris(\m-isopropoxy)-pentakis
(isopropoxy)-tris(phenylphosphonato)-tetrahydrofuran-tetratitanium 
tetrahydrofuran solvate, [Ti~4~(\m~3~-O)(\m-O^i^Pr)~3~(O
^i^Pr)~5~(PhPO~3~)~3~(THF)] &#x00B7; 1/2 THF
;
_journal_issue 4
_journal_name_full 'Zeitschrift f\"ur Kristallographie - New Crystal Structures'
_journal_page_first 591
_journal_page_last 594
_journal_volume 215
_journal_year 2000
_chemical_formula_moiety 'C46 H79 O19 P3 Ti4, 0.5 C4 H8 O'
_chemical_formula_structural
;
 [Ti~4~ ((\m~3~O)(\m-O^i^Pr)~3~(O^i^Pr)~5~(PhPO~3~)~3~THF] 1/2 THF
;
_chemical_formula_sum 'C48 H83 O19.5 P3 Ti4'
_chemical_formula_weight 1256.65
_space_group_IT_number 2
_symmetry_cell_setting triclinic
_symmetry_space_group_name_Hall '-P 1'
_symmetry_space_group_name_H-M 'P -1'
_cell_angle_alpha 90.355(1)
_cell_angle_beta 105.389(1)
_cell_angle_gamma 112.868(1)
_cell_formula_units_Z 2
_cell_length_a 12.483(1)
_cell_length_b 13.865(1)
_cell_length_c 20.597(1)
_cell_measurement_temperature 291(1)
_cell_volume 3142.8(4)
_diffrn_ambient_temperature 291(1)
_exptl_crystal_density_diffrn 1.328
_cod_original_formula_sum 'C48 H83 O19.50 P3 Ti4'
_cod_database_code 8101362

loop_
_symmetry_equiv_pos_as_xyz
'x, y, z'
'-x, -y, -z'

loop_
_atom_site_label
_atom_site_type_symbol
_atom_site_fract_x
_atom_site_fract_y
_atom_site_fract_z
_atom_site_U_iso_or_equiv
_atom_site_adp_type
_atom_site_occupancy
_atom_site_symmetry_multiplicity
_atom_site_Wyckoff_symbol
_atom_site_calc_flag
_atom_site_refinement_flags
_atom_site_disorder_assembly
_atom_site_disorder_group
Ti1 Ti 0.44202(6) 0.72242(5) 0.32116(3) 0.0473(2) Uani 1 2 i d . . .
Ti2 Ti 0.68180(6) 0.80663(5) 0.27962(3) 0.0493(2) Uani 1 2 i d . . .
Ti3 Ti 0.43134(7) 0.71699(5) 0.16822(3) 0.0501(2) Uani 1 2 i d . . .
Ti4 Ti 0.52927(7) 0.42730(5) 0.25237(3) 0.0484(2) Uani 1 2 i d . . .
P1 P 0.63956(10) 0.63667(8) 0.38003(5) 0.0462(3) Uani 1 2 i d . . .
P2 P 0.62942(10) 0.63312(8) 0.16450(5) 0.0481(3) Uani 1 2 i d . . .
P3 P 0.29502(9) 0.51111(7) 0.22446(5) 0.0461(3) Uani 1 2 i d . . .
O1 O 0.4422(3) 0.31735(19) 0.31697(14) 0.0671(8) Uani 1 2 i d . . .
O2 O 0.5975(2) 0.85550(17) 0.33651(12) 0.0521(7) Uani 1 2 i d . . .
O3 O 0.5894(2) 0.84967(17) 0.19737(12) 0.0538(7) Uani 1 2 i d . . .
O4 O 0.5168(2) 0.65260(17) 0.12747(11) 0.0472(6) Uani 1 2 i d . . .
O5 O 0.7273(2) 0.72799(17) 0.35301(11) 0.0466(6) Uani 1 2 i d . . .
O6 O 0.3705(2) 0.77452(17) 0.23443(12) 0.0516(7) Uani 1 2 i d . . .
O7 O 0.3121(2) 0.58030(17) 0.28827(11) 0.0449(6) Uani 1 2 i d . . .
O8 O 0.7220(2) 0.72794(17) 0.21630(12) 0.0488(6) Uani 1 2 i d . . .
O9 O 0.5360(2) 0.66412(17) 0.38952(11) 0.0456(6) Uani 1 2 i d . . .
O10 O 0.3016(2) 0.57660(17) 0.16491(11) 0.0477(6) Uani 1 2 i d . . .
O11 O 0.5977(2) 0.53235(16) 0.19744(12) 0.0505(7) Uani 1 2 i d . . .
O12 O 0.5930(2) 0.53118(17) 0.33834(11) 0.0492(7) Uani 1 2 i d . . .
O13 O 0.3787(2) 0.45486(16) 0.23461(12) 0.0485(7) Uani 1 2 i d . . .
O14 O 0.3527(2) 0.74990(19) 0.09328(12) 0.0593(7) Uani 1 2 i d . . .
O15 O 0.8239(3) 0.91572(18) 0.29906(13) 0.0604(7) Uani 1 2 i d . E .
O16 O 0.4566(2) 0.31843(18) 0.18549(13) 0.0566(7) Uani 1 2 i d . . .
O17 O 0.3756(2) 0.76143(19) 0.37650(13) 0.0586(7) Uani 1 2 i d . F .
O18 O 0.6597(3) 0.39749(19) 0.28458(14) 0.0594(7) Uani 1 2 i d . . .
O19 O 0.5183(2) 0.69240(15) 0.25678(10) 0.0389(6) Uani 1 2 i d . . .
C1 C 0.3757(5) 0.3341(4) 0.3583(3) 0.1021(19) Uani 1 2 i d . C .
H1A H 0.2959 0.3267 0.3312 0.182(4) Uiso 1 2 i calc R A 1
H1B H 0.4182 0.4037 0.3841 0.182(4) Uiso 1 2 i calc R A 1
C3 C 0.3618(6) 0.1639(4) 0.3629(3) 0.133(3) Uani 1 2 i d . . .
H3A H 0.4111 0.1306 0.3898 0.182(4) Uiso 1 2 i calc R B 1
H3B H 0.2789 0.1117 0.3456 0.182(4) Uiso 1 2 i calc R B 1
C2 C 0.366(3) 0.251(2) 0.4034(11) 0.091(7) Uani 0.50 2 i d P C 1
H2A H 0.4365 0.2750 0.4434 0.182(4) Uiso 0.50 2 i calc PR C 1
H2B H 0.2934 0.2321 0.4177 0.182(4) Uiso 0.50 2 i calc PR C 1
C4 C 0.4075(17) 0.2059(14) 0.3090(9) 0.061(4) Uani 0.50 2 i d P C 1
H4A H 0.3458 0.1744 0.2660 0.182(4) Uiso 0.50 2 i calc PR C 1
H4B H 0.4773 0.1907 0.3095 0.182(4) Uiso 0.50 2 i calc PR C 1
C2' C 0.311(3) 0.236(3) 0.3865(15) 0.150(15) Uani 0.50 2 i d P C 2
H2C H 0.2236 0.2092 0.3673 0.182(4) Uiso 0.50 2 i calc PR C 2
H2D H 0.3320 0.2466 0.4356 0.182(4) Uiso 0.50 2 i calc PR C 2
C4' C 0.461(2) 0.2180(19) 0.3272(13) 0.146(12) Uani 0.50 2 i d P C 2
H4C H 0.5422 0.2312 0.3561 0.182(4) Uiso 0.50 2 i calc PR C 2
H4D H 0.4460 0.1777 0.2845 0.182(4) Uiso 0.50 2 i calc PR C 2
C5 C 0.4880(5) 0.2467(4) 0.1541(3) 0.0877(15) Uani 1 2 i d . C .
H5 H 0.5294 0.2166 0.1902 0.182(4) Uiso 1 2 i calc R . .
C6 C 0.5745(6) 0.3006(5) 0.1149(3) 0.122(2) Uani 1 2 i d . . .
H6A H 0.6460 0.3551 0.1446 0.182(4) Uiso 1 2 i calc R C .
H6B H 0.5367 0.3311 0.0791 0.182(4) Uiso 1 2 i calc R . .
H6C H 0.5967 0.2502 0.0959 0.182(4) Uiso 1 2 i calc R . .
C7 C 0.3754(6) 0.1585(4) 0.1127(3) 0.139(3) Uani 1 2 i d . . .
H7A H 0.3252 0.1251 0.1411 0.182(4) Uiso 1 2 i calc R C .
H7B H 0.3965 0.1080 0.0931 0.182(4) Uiso 1 2 i calc R . .
H7C H 0.3318 0.1856 0.0773 0.182(4) Uiso 1 2 i calc R . .
C8 C 0.2760(5) 0.7380(4) 0.0265(2) 0.0884(16) Uani 1 2 i d . . .
H8 H 0.3034 0.7024 -0.0027 0.182(4) Uiso 1 2 i calc R . .
C9 C 0.1509(5) 0.6681(5) 0.0206(3) 0.136(2) Uani 1 2 i d . . .
H9A H 0.1482 0.6024 0.0363 0.182(4) Uiso 1 2 i calc R . .
H9B H 0.1030 0.6555 -0.0260 0.182(4) Uiso 1 2 i calc R . .
H9C H 0.1190 0.7004 0.0476 0.182(4) Uiso 1 2 i calc R . .
C10 C 0.2945(6) 0.8416(4) 0.0029(3) 0.141(3) Uani 1 2 i d . . .
H10A H 0.3789 0.8802 0.0066 0.182(4) Uiso 1 2 i calc R . .
H10B H 0.2695 0.8802 0.0303 0.182(4) Uiso 1 2 i calc R . .
H10C H 0.2471 0.8321 -0.0436 0.182(4) Uiso 1 2 i calc R . .
C11 C 0.7279(4) 0.6306(3) 0.46286(19) 0.0491(10) Uani 1 2 i d . . .
C12 C 0.8441(4) 0.6999(4) 0.4908(2) 0.0743(13) Uani 1 2 i d . C .
H12 H 0.8800 0.7532 0.4664 0.100(4) Uiso 1 2 i calc R . .
C13 C 0.9112(5) 0.6937(5) 0.5548(3) 0.0986(17) Uani 1 2 i d . . .
H13 H 0.9909 0.7423 0.5732 0.100(4) Uiso 1 2 i calc R C .
C14 C 0.8584(6) 0.6143(5) 0.5911(3) 0.1002(19) Uani 1 2 i d . C .
H14 H 0.9032 0.6096 0.6340 0.100(4) Uiso 1 2 i calc R . .
C15 C 0.7427(6) 0.5438(5) 0.5649(3) 0.0868(16) Uani 1 2 i d . . .
H15 H 0.7078 0.4908 0.5897 0.100(4) Uiso 1 2 i calc R C .
C16 C 0.6760(4) 0.5505(3) 0.5010(2) 0.0699(13) Uani 1 2 i d . C .
H16 H 0.5962 0.5016 0.4829 0.100(4) Uiso 1 2 i calc R . .
C21 C 0.6983(4) 0.6178(3) 0.1014(2) 0.0527(10) Uani 1 2 i d . . .
C22 C 0.8046(5) 0.6038(4) 0.1189(3) 0.1043(18) Uani 1 2 i d . C .
H22 H 0.8437 0.6059 0.1645 0.100(4) Uiso 1 2 i calc R . .
C23 C 0.8547(5) 0.5864(5) 0.0700(3) 0.126(2) Uani 1 2 i d . . .
H23 H 0.9264 0.5762 0.0827 0.100(4) Uiso 1 2 i calc R C .
C24 C 0.7981(6) 0.5845(4) 0.0028(3) 0.1029(18) Uani 1 2 i d . C .
H24 H 0.8330 0.5755 -0.0302 0.100(4) Uiso 1 2 i calc R . .
C25 C 0.6921(6) 0.5955(4) -0.0155(3) 0.0944(17) Uani 1 2 i d . . .
H25 H 0.6525 0.5919 -0.0612 0.100(4) Uiso 1 2 i calc R C .
C26 C 0.6420(5) 0.6124(4) 0.0334(2) 0.0827(14) Uani 1 2 i d . C .
H26 H 0.5688 0.6202 0.0203 0.100(4) Uiso 1 2 i calc R . .
C31 C 0.1442(4) 0.4112(3) 0.20460(19) 0.0544(11) Uani 1 2 i d . . .
C32 C 0.0492(5) 0.4319(4) 0.2113(2) 0.0889(15) Uani 1 2 i d . C .
H32 H 0.0623 0.5008 0.2247 0.100(4) Uiso 1 2 i calc R . .
C33 C -0.0654(6) 0.3536(7) 0.1987(3) 0.121(2) Uani 1 2 i d . . .
H33 H -0.1281 0.3702 0.2043 0.100(4) Uiso 1 2 i calc R C .
C34 C -0.0882(7) 0.2541(7) 0.1787(4) 0.136(3) Uani 1 2 i d . C .
H34 H -0.1667 0.2024 0.1698 0.100(4) Uiso 1 2 i calc R . .
C35 C 0.0005(7) 0.2282(5) 0.1715(4) 0.140(3) Uani 1 2 i d . . .
H35 H -0.0153 0.1584 0.1588 0.100(4) Uiso 1 2 i calc R C .
C36 C 0.1198(5) 0.3083(4) 0.1835(3) 0.1000(17) Uani 1 2 i d . C .
H36 H 0.1816 0.2911 0.1770 0.100(4) Uiso 1 2 i calc R . .
C41 C 0.9506(6) 0.9718(6) 0.3111(4) 0.124(2) Uani 1 2 i d . . .
H41 H 0.9554 1.0433 0.3051 0.182(4) Uiso 1 2 i calc R D 1
C42 C 1.0097(14) 0.9847(17) 0.3816(8) 0.181(10) Uani 0.50 2 i d P E 1
H42A H 0.9612 0.9982 0.4066 0.182(4) Uiso 0.50 2 i calc PR E 1
H42B H 1.0876 1.0431 0.3922 0.182(4) Uiso 0.50 2 i calc PR E 1
H42C H 1.0204 0.9216 0.3937 0.182(4) Uiso 0.50 2 i calc PR E 1
C43 C 0.9912(8) 0.9506(10) 0.2544(6) 0.189(5) Uani 0.75 2 i d P E 1
H43A H 0.9352 0.9516 0.2124 0.182(4) Uiso 0.75 2 i calc PR E 1
H43B H 0.9944 0.8825 0.2554 0.182(4) Uiso 0.75 2 i calc PR E 1
H43C H 1.0705 1.0037 0.2580 0.182(4) Uiso 0.75 2 i calc PR E 1
C45 C 0.3662(10) 0.8608(9) 0.4649(6) 0.160(4) Uiso 0.67 2 i d P F 1
H45A H 0.4532 0.8927 0.4758 0.182(4) Uiso 0.67 2 i calc PR F 1
H45B H 0.3428 0.8519 0.5060 0.182(4) Uiso 0.67 2 i calc PR F 1
H45C H 0.3331 0.9054 0.4391 0.182(4) Uiso 0.67 2 i calc PR F 1
C42' C 1.0148(14) 0.9017(15) 0.3434(12) 0.208(11) Uani 0.50 2 i d P E 2
H42D H 0.9563 0.8302 0.3378 0.182(4) Uiso 0.50 2 i calc PR E 2
H42E H 1.0532 0.9262 0.3909 0.182(4) Uiso 0.50 2 i calc PR E 2
H42F H 1.0751 0.9050 0.3216 0.182(4) Uiso 0.50 2 i calc PR E 2
C43' C 0.994(2) 1.0721(19) 0.314(2) 0.24(3) Uani 0.25 2 i d P E 2
H43D H 0.9295 1.0941 0.2946 0.182(4) Uiso 0.25 2 i calc PR E 2
H43E H 1.0530 1.0950 0.2895 0.182(4) Uiso 0.25 2 i calc PR E 2
H43F H 1.0319 1.1027 0.3607 0.182(4) Uiso 0.25 2 i calc PR E 2
C45' C 0.405(2) 0.7935(19) 0.4927(11) 0.162(8) Uiso 0.33 2 i d P F 2
H45D H 0.4864 0.8267 0.4894 0.182(4) Uiso 0.33 2 i calc PR F 2
H45E H 0.3967 0.7325 0.5160 0.182(4) Uiso 0.33 2 i calc PR F 2
H45F H 0.3882 0.8423 0.5173 0.182(4) Uiso 0.33 2 i calc PR F 2
C44 C 0.3220(7) 0.7627(6) 0.4267(4) 0.134(2) Uani 1 2 i d . . .
H44 H 0.3519 0.7211 0.4593 0.182(4) Uiso 1 2 i calc R F 1
C46 C 0.1990(7) 0.7105(7) 0.4117(4) 0.177(3) Uani 1 2 i d . F .
H46A H 0.1740 0.7179 0.4510 0.182(4) Uiso 1 2 i calc R . .
H46B H 0.1759 0.6371 0.3982 0.182(4) Uiso 1 2 i calc R . .
H46C H 0.1604 0.7397 0.3753 0.182(4) Uiso 1 2 i calc R . .
C47 C 0.7634(5) 0.4309(5) 0.3425(3) 0.0997(17) Uani 1 2 i d . C .
H47 H 0.7403 0.4531 0.3801 0.182(4) Uiso 1 2 i calc R . .
C48 C 0.7957(6) 0.3405(5) 0.3618(3) 0.165(3) Uani 1 2 i d . . .
H48A H 0.7276 0.2848 0.3705 0.182(4) Uiso 1 2 i calc R C .
H48B H 0.8637 0.3629 0.4020 0.182(4) Uiso 1 2 i calc R . .
H48C H 0.8166 0.3153 0.3255 0.182(4) Uiso 1 2 i calc R . .
C49 C 0.8632(5) 0.5267(5) 0.3297(4) 0.148(3) Uani 1 2 i d . . .
H49A H 0.8349 0.5818 0.3200 0.182(4) Uiso 1 2 i calc R C .
H49B H 0.8856 0.5086 0.2917 0.182(4) Uiso 1 2 i calc R . .
H49C H 0.9326 0.5507 0.3692 0.182(4) Uiso 1 2 i calc R . .
C51 C 0.6433(4) 0.9429(3) 0.3887(2) 0.0707(13) Uani 1 2 i d . . .
H51 H 0.5728 0.9423 0.4016 0.182(4) Uiso 1 2 i calc R . .
C52 C 0.7267(5) 0.9258(4) 0.4517(2) 0.112(2) Uani 1 2 i d . . .
H52A H 0.6846 0.8593 0.4660 0.182(4) Uiso 1 2 i calc R . .
H52B H 0.7509 0.9816 0.4873 0.182(4) Uiso 1 2 i calc R . .
H52C H 0.7974 0.9256 0.4416 0.182(4) Uiso 1 2 i calc R . .
C53 C 0.6950(6) 1.0456(3) 0.3621(3) 0.124(2) Uani 1 2 i d . . .
H53A H 0.6351 1.0501 0.3234 0.182(4) Uiso 1 2 i calc R . .
H53B H 0.7651 1.0503 0.3492 0.182(4) Uiso 1 2 i calc R . .
H53C H 0.7181 1.1025 0.3968 0.182(4) Uiso 1 2 i calc R . .
C54 C 0.6420(5) 0.9363(3) 0.1600(2) 0.0806(15) Uani 1 2 i d . . .
H54 H 0.7237 0.9777 0.1902 0.182(4) Uiso 1 2 i calc R . .
C55 C 0.5809(5) 1.0071(4) 0.1545(3) 0.117(2) Uani 1 2 i d . . .
H55A H 0.5766 1.0257 0.1984 0.182(4) Uiso 1 2 i calc R . .
H55B H 0.5003 0.9729 0.1241 0.182(4) Uiso 1 2 i calc R . .
H55C H 0.6254 1.0697 0.1373 0.182(4) Uiso 1 2 i calc R . .
C56 C 0.6627(5) 0.9015(4) 0.0993(3) 0.108(2) Uani 1 2 i d . . .
H56A H 0.7071 0.8579 0.1109 0.182(4) Uiso 1 2 i calc R . .
H56B H 0.7086 0.9618 0.0808 0.182(4) Uiso 1 2 i calc R . .
H56C H 0.5860 0.8618 0.0663 0.182(4) Uiso 1 2 i calc R . .
C57 C 0.2831(5) 0.8197(4) 0.2190(3) 0.0828(15) Uani 1 2 i d . . .
H57 H 0.2785 0.8357 0.1723 0.182(4) Uiso 1 2 i calc R . .
C58 C 0.1591(5) 0.7408(4) 0.2140(3) 0.0931(16) Uani 1 2 i d . . .
H58A H 0.1413 0.6789 0.1849 0.182(4) Uiso 1 2 i calc R . .
H58B H 0.1010 0.7702 0.1956 0.182(4) Uiso 1 2 i calc R . .
H58C H 0.1546 0.7222 0.2584 0.182(4) Uiso 1 2 i calc R . .
C59 C 0.3284(5) 0.9221(4) 0.2580(4) 0.137(2) Uani 1 2 i d . . .
H59A H 0.4082 0.9646 0.2549 0.182(4) Uiso 1 2 i calc R . .
H59B H 0.3321 0.9133 0.3046 0.182(4) Uiso 1 2 i calc R . .
H59C H 0.2749 0.9563 0.2403 0.182(4) Uiso 1 2 i calc R . .
O60 O 0.010(3) -0.070(3) 0.0867(17) 0.476(15) Uiso 0.50 2 i d P . .
C61 C -0.0191(16) 0.020(2) 0.0436(10) 0.385(10) Uiso 1 2 i d . . .
H61A H -0.1070 -0.0129 0.0258 0.578 Uiso 1 2 i calc R . .
H61B H -0.0027 0.0741 0.0793 0.578 Uiso 1 2 i calc R . .
C62 C 0.0126(19) 0.0760(17) -0.0054(17) 0.442(13) Uiso 1 2 i d . . .
H62A H 0.1005 0.1015 0.0106 0.663 Uiso 1 2 i calc R . .
H62B H -0.0038 0.1368 0.0035 0.663 Uiso 1 2 i calc R . .

loop_
_atom_site_aniso_label
_atom_site_aniso_U_11
_atom_site_aniso_U_22
_atom_site_aniso_U_33
_atom_site_aniso_U_23
_atom_site_aniso_U_13
_atom_site_aniso_U_12
Ti1 0.0557(5) 0.0453(4) 0.0469(4) 0.0046(3) 0.0159(4) 0.0260(4)
Ti2 0.0547(5) 0.0412(4) 0.0505(5) 0.0064(3) 0.0166(4) 0.0168(4)
Ti3 0.0597(5) 0.0478(4) 0.0465(4) 0.0130(3) 0.0146(4) 0.0263(4)
Ti4 0.0606(5) 0.0416(4) 0.0506(5) 0.0093(3) 0.0222(4) 0.0247(4)
P1 0.0533(7) 0.0472(6) 0.0405(6) 0.0066(5) 0.0132(5) 0.0229(5)
P2 0.0572(8) 0.0476(6) 0.0455(6) 0.0099(5) 0.0219(6) 0.0228(6)
P3 0.0481(7) 0.0453(6) 0.0451(6) 0.0052(5) 0.0144(5) 0.0184(5)
O1 0.095(2) 0.0493(16) 0.078(2) 0.0197(15) 0.0507(19) 0.0344(16)
O2 0.0624(19) 0.0416(14) 0.0507(16) -0.0061(13) 0.0142(14) 0.0211(13)
O3 0.0690(19) 0.0399(14) 0.0576(17) 0.0206(13) 0.0252(15) 0.0227(13)
O4 0.0576(18) 0.0502(14) 0.0409(15) 0.0080(12) 0.0202(13) 0.0253(13)
O5 0.0492(17) 0.0450(14) 0.0444(15) 0.0061(12) 0.0127(13) 0.0185(13)
O6 0.0600(18) 0.0498(15) 0.0551(17) 0.0103(13) 0.0137(14) 0.0348(14)
O7 0.0465(17) 0.0477(14) 0.0432(15) 0.0054(12) 0.0151(13) 0.0205(13)
O8 0.0528(17) 0.0483(15) 0.0462(16) 0.0036(13) 0.0187(14) 0.0186(13)
O9 0.0493(17) 0.0512(14) 0.0400(15) 0.0051(12) 0.0142(13) 0.0232(13)
O10 0.0508(17) 0.0532(15) 0.0418(15) 0.0089(12) 0.0137(13) 0.0236(13)
O11 0.0654(19) 0.0423(14) 0.0524(16) 0.0150(13) 0.0265(14) 0.0246(13)
O12 0.0621(18) 0.0426(14) 0.0458(15) 0.0065(12) 0.0179(14) 0.0227(13)
O13 0.0532(18) 0.0427(14) 0.0556(16) 0.0055(12) 0.0181(14) 0.0241(13)
O14 0.067(2) 0.0690(18) 0.0483(17) 0.0226(14) 0.0143(15) 0.0360(15)
O15 0.055(2) 0.0439(15) 0.0686(19) 0.0063(14) 0.0169(16) 0.0070(15)
O16 0.075(2) 0.0435(14) 0.0595(17) 0.0012(13) 0.0226(15) 0.0308(14)
O17 0.071(2) 0.0677(17) 0.0515(17) 0.0006(14) 0.0254(16) 0.0387(16)
O18 0.068(2) 0.0623(17) 0.0631(19) 0.0174(15) 0.0218(17) 0.0399(16)
O19 0.0478(16) 0.0352(12) 0.0395(14) 0.0079(11) 0.0166(12) 0.0203(12)
C1 0.143(5) 0.085(4) 0.116(4) 0.029(3) 0.093(4) 0.048(4)
C3 0.203(8) 0.077(4) 0.175(6) 0.054(5) 0.131(6) 0.063(5)
C2 0.14(2) 0.084(11) 0.089(9) 0.053(9) 0.083(11) 0.048(13)
C4 0.083(13) 0.042(6) 0.086(8) 0.023(6) 0.055(8) 0.035(8)
C2' 0.16(3) 0.076(14) 0.28(3) 0.059(17) 0.15(2) 0.060(18)
C4' 0.13(2) 0.095(12) 0.28(3) 0.124(16) 0.13(2) 0.068(15)
C5 0.115(5) 0.080(3) 0.081(4) -0.002(3) 0.027(4) 0.054(4)
C6 0.161(6) 0.148(5) 0.114(5) 0.022(4) 0.079(5) 0.095(5)
C7 0.159(6) 0.078(4) 0.143(6) -0.047(4) -0.006(5) 0.044(4)
C8 0.078(4) 0.120(4) 0.062(3) 0.030(3) 0.009(3) 0.041(3)
C9 0.096(5) 0.166(6) 0.102(5) 0.033(4) 0.000(4) 0.026(5)
C10 0.175(6) 0.101(4) 0.106(5) 0.063(4) -0.015(4) 0.047(4)
C11 0.053(3) 0.063(3) 0.041(2) 0.009(2) 0.014(2) 0.032(2)
C12 0.071(4) 0.088(3) 0.054(3) 0.013(3) 0.004(3) 0.031(3)
C13 0.069(4) 0.134(5) 0.075(4) 0.004(4) -0.004(3) 0.041(4)
C14 0.115(5) 0.161(6) 0.054(4) 0.027(4) 0.014(4) 0.093(5)
C15 0.116(5) 0.118(4) 0.061(4) 0.039(3) 0.035(4) 0.077(4)
C16 0.078(4) 0.087(3) 0.060(3) 0.020(3) 0.024(3) 0.047(3)
C21 0.053(3) 0.056(2) 0.051(3) 0.005(2) 0.022(2) 0.019(2)
C22 0.081(4) 0.185(6) 0.061(3) 0.002(3) 0.028(3) 0.064(4)
C23 0.088(5) 0.232(7) 0.086(5) 0.007(5) 0.036(4) 0.087(5)
C24 0.105(5) 0.149(5) 0.070(4) 0.002(4) 0.050(4) 0.052(4)
C25 0.099(5) 0.143(5) 0.052(3) 0.008(3) 0.026(3) 0.059(4)
C26 0.085(4) 0.124(4) 0.060(3) 0.013(3) 0.032(3) 0.057(3)
C31 0.053(3) 0.060(3) 0.041(2) 0.006(2) 0.010(2) 0.015(2)
C32 0.055(4) 0.095(4) 0.101(4) 0.003(3) 0.017(3) 0.018(3)
C33 0.052(5) 0.176(7) 0.103(5) -0.010(5) 0.017(4) 0.017(5)
C34 0.071(5) 0.159(8) 0.101(5) 0.001(5) 0.012(4) -0.026(6)
C35 0.112(6) 0.068(4) 0.165(7) -0.011(4) 0.023(6) -0.029(5)
C36 0.085(4) 0.078(4) 0.119(5) -0.003(3) 0.024(4) 0.020(3)
C41 0.065(5) 0.115(6) 0.157(8) 0.007(5) 0.022(5) 0.006(4)
C42 0.068(11) 0.28(3) 0.108(13) -0.038(14) -0.010(9) 0.006(13)
C43 0.080(7) 0.230(14) 0.229(14) -0.036(11) 0.054(8) 0.028(8)
C42' 0.083(11) 0.27(2) 0.32(3) 0.20(2) 0.093(16) 0.094(15)
C43' 0.08(2) 0.084(18) 0.42(6) 0.11(3) -0.06(3) -0.043(16)
C44 0.108(6) 0.163(7) 0.121(6) -0.034(5) 0.046(5) 0.037(5)
C46 0.110(6) 0.277(10) 0.146(7) 0.026(6) 0.066(6) 0.061(7)
C47 0.089(5) 0.122(5) 0.104(5) 0.020(4) 0.017(4) 0.068(4)
C48 0.150(7) 0.202(7) 0.172(7) 0.080(6) 0.024(5) 0.116(6)
C49 0.072(5) 0.113(5) 0.220(8) -0.002(5) 0.018(5) 0.014(4)
C51 0.084(4) 0.052(3) 0.071(3) -0.015(2) 0.023(3) 0.022(3)
C52 0.148(6) 0.092(4) 0.066(4) -0.020(3) -0.010(4) 0.046(4)
C53 0.179(6) 0.048(3) 0.123(5) -0.005(3) 0.034(5) 0.031(4)
C54 0.107(4) 0.059(3) 0.083(4) 0.034(3) 0.039(3) 0.033(3)
C55 0.148(5) 0.080(3) 0.179(6) 0.070(4) 0.095(5) 0.074(4)
C56 0.140(5) 0.105(4) 0.122(5) 0.063(4) 0.090(4) 0.059(4)
C57 0.087(4) 0.074(3) 0.102(4) 0.011(3) 0.015(3) 0.057(3)
C58 0.073(4) 0.115(4) 0.111(4) 0.025(3) 0.030(3) 0.057(4)
C59 0.131(6) 0.082(4) 0.226(8) 0.011(5) 0.059(5) 0.067(4)

loop_
_geom_bond_atom_site_label_1
_geom_bond_atom_site_label_2
_geom_bond_distance
_geom_bond_site_symmetry_2
_geom_bond_publ_flag
Ti1 O17 1.767(3) . ?
Ti1 O19 1.952(2) . ?
Ti1 O9 1.972(2) . ?
Ti1 O7 1.972(2) . ?
Ti1 O2 2.038(2) . ?
Ti1 O6 2.045(2) . ?
Ti1 Ti2 3.1162(10) . ?
Ti1 Ti3 3.1166(10) . ?
Ti2 O15 1.768(3) . ?
Ti2 O5 1.960(2) . ?
Ti2 O19 1.965(2) . ?
Ti2 O8 1.974(2) . ?
Ti2 O3 2.016(2) . ?
Ti2 O2 2.035(2) . ?
Ti2 Ti3 3.1180(10) . ?
Ti3 O14 1.763(2) . ?
Ti3 O4 1.961(2) . ?
Ti3 O19 1.966(2) . ?
Ti3 O10 1.976(2) . ?
Ti3 O6 2.020(2) . ?
Ti3 O3 2.043(2) . ?
Ti4 O18 1.793(3) . ?
Ti4 O16 1.802(3) . ?
Ti4 O11 1.923(2) . ?
Ti4 O13 2.002(2) . ?
Ti4 O12 2.043(2) . ?
Ti4 O1 2.186(3) . ?
P1 O12 1.508(2) . ?
P1 O5 1.538(2) . ?
P1 O9 1.539(2) . ?
P1 C11 1.791(4) . ?
P2 O11 1.514(2) . ?
P2 O8 1.533(3) . ?
P2 O4 1.536(2) . ?
P2 C21 1.791(4) . ?
P3 O13 1.504(2) . ?
P3 O10 1.531(2) . ?
P3 O7 1.539(2) . ?
P3 C31 1.785(4) . ?
O1 C1 1.410(5) . ?
O1 C4 1.429(18) . ?
O1 C4' 1.49(2) . ?
O2 C51 1.439(4) . ?
O3 C54 1.460(4) . ?
O6 C57 1.425(4) . ?
O14 C8 1.419(5) . ?
O15 C41 1.415(6) . ?
O16 C5 1.411(5) . ?
O17 C44 1.376(6) . ?
O18 C47 1.422(6) . ?
C1 C2 1.47(2) . ?
C1 C2' 1.50(3) . ?
C3 C4 1.407(19) . ?
C3 C2 1.44(3) . ?
C3 C2' 1.51(3) . ?
C3 C4' 1.55(2) . ?
C5 C7 1.487(7) . ?
C5 C6 1.490(6) . ?
C8 C9 1.454(6) . ?
C8 C10 1.471(6) . ?
C11 C12 1.352(5) . ?
C11 C16 1.411(5) . ?
C12 C13 1.385(6) . ?
C13 C14 1.383(7) . ?
C14 C15 1.347(7) . ?
C15 C16 1.384(6) . ?
C21 C22 1.369(6) . ?
C21 C26 1.376(5) . ?
C22 C23 1.382(6) . ?
C23 C24 1.373(7) . ?
C24 C25 1.345(6) . ?
C25 C26 1.381(6) . ?
C31 C32 1.363(6) . ?
C31 C36 1.380(6) . ?
C32 C33 1.373(7) . ?
C33 C34 1.334(8) . ?
C34 C35 1.332(9) . ?
C35 C36 1.424(7) . ?
C41 C43' 1.28(2) . ?
C41 C42 1.418(16) . ?
C41 C43 1.461(10) . ?
C41 C42' 1.536(15) . ?
C45 C44 1.395(11) . ?
C45' C44 1.42(2) . ?
C44 C46 1.363(7) . ?
C47 C48 1.485(6) . ?
C47 C49 1.510(7) . ?
C51 C53 1.493(6) . ?
C51 C52 1.517(6) . ?
C54 C55 1.446(6) . ?
C54 C56 1.458(6) . ?
C57 C59 1.451(6) . ?
C57 C58 1.484(6) . ?
O60 C62 1.62(4) 2 ?
O60 C61 1.63(3) . ?
C61 C62 1.33(2) . ?
C62 O60 1.62(4) 2 ?
C62 C62 2.03(4) 2 ?
